data_1501649
loop_
_publ_author_name
'Chow, Cheuk-Fai'
'Kong, Hoi-Kuan'
'Leung, Shu-Wai'
'Chiu, Brenda K. W.'
'Koo, Chi-Kin'
'Lei, Elva N. Y.'
'Lam, Michael H. W.'
'Wong, Wing-Tak'
'Wong, Wai-Yeung'

_publ_section_title
;
 Heterobimetallic Ru(II)-Eu(III) complex as chemodosimeter for selective
 biogenic amine odorants detection in fish sample.
;
_journal_issue 1
_journal_name_full 'Analytical chemistry'
_journal_page_first 289
_journal_page_last 296
_journal_paper_doi 10.1021/ac102393f
_journal_volume 83
_journal_year 2011
_chemical_formula_moiety 'C44 H56 Eu N12 O4 Ru2, K, 8(H2O) '
_chemical_formula_sum 'C44 H72 Eu K N12 O12 Ru2'
_chemical_formula_weight 1354.32
_space_group_IT_number 14
_symmetry_cell_setting monoclinic
_symmetry_Int_Tables_number 14
_symmetry_space_group_name_Hall '-P 2yn'
_symmetry_space_group_name_H-M 'P 1 21/n 1'
_cell_angle_alpha 90
_cell_angle_beta 94.45(1)
_cell_angle_gamma 90
_cell_formula_units_Z 4
_cell_length_a 10.516(2)
_cell_length_b 13.136(3)
_cell_length_c 42.764(9)
_cell_measurement_reflns_used 37259
_cell_measurement_temperature 303(1)
_cell_measurement_theta_max 27.5
_cell_measurement_theta_min 1.0
_cell_volume 5890(2)
_computing_cell_refinement 'SAINT (Bruker, 1999)'
_computing_data_collection 'SMART (Bruker, 1998)'
_computing_data_reduction 'SAINT & CrystalStructure (Rigaku/MSC and Rigaku Corporation, 2003)'
_computing_molecular_graphics 'ORTEP-3 (Farrugia, 1997)'
_computing_publication_material 'CrystalStructure Ver. 3.5.1'
_computing_structure_refinement 'CRYSTALS (Watkin et al., 1996)'
_computing_structure_solution 'SHELX97 (Sheldrick, 1997)'
_diffrn_measured_fraction_theta_full 0.9756
_diffrn_measured_fraction_theta_max 0.9756
_diffrn_measurement_device_type CCD
_diffrn_measurement_method \w
_diffrn_radiation_type 'Mo K\a'
_diffrn_radiation_wavelength 0.7107
_diffrn_reflns_av_R_equivalents 0.048
_diffrn_reflns_limit_h_max 13
_diffrn_reflns_limit_h_min 0
_diffrn_reflns_limit_k_max 17
_diffrn_reflns_limit_k_min 0
_diffrn_reflns_limit_l_max 55
_diffrn_reflns_limit_l_min -55
_diffrn_reflns_number 27704
_diffrn_reflns_theta_full 27.54
_diffrn_reflns_theta_max 27.54
_exptl_absorpt_coefficient_mu 1.690
_exptl_absorpt_correction_T_max 0.935
_exptl_absorpt_correction_T_min 0.798
_exptl_absorpt_correction_type multi-scan
_exptl_absorpt_process_details 'SADABS (Sheldrick, 1997)'
_exptl_crystal_colour yellow
_exptl_crystal_density_diffrn 1.527
_exptl_crystal_density_method 'not measured'
_exptl_crystal_description plate
_exptl_crystal_F_000 2744.00
_exptl_crystal_size_max 0.26
_exptl_crystal_size_mid 0.12
_exptl_crystal_size_min 0.04
_refine_diff_density_max 2.47
_refine_diff_density_min -3.08
_refine_ls_extinction_coef 281.2(20)
_refine_ls_extinction_method 'Larson (1970) Crystallographic Computing eq. 22'
_refine_ls_goodness_of_fit_ref 1.030
_refine_ls_hydrogen_treatment refall
_refine_ls_number_parameters 685
_refine_ls_number_reflns 5964
_refine_ls_R_factor_gt 0.0680
_refine_ls_shift/su_max 0.0020
_refine_ls_structure_factor_coef F
_refine_ls_weighting_details 'w = 1/[0.0002Fo^2^ + 1.0000\s(Fo^2^) + 0.0350]'
_refine_ls_weighting_scheme calc
_refine_ls_wR_factor_ref 0.0960
_reflns_number_gt 4933
_reflns_number_total 13852
_reflns_threshold_expression F^2^>2.0\s(F^2^)
_cod_data_source_file ac102393f_si_002.cif
_cod_data_source_block '_wt1033w'
_cod_original_cell_volume 5889.5(21)
_cod_original_sg_symbol_H-M 'P 21/n'
_cod_original_formula_sum 'C44 H72 Eu K N12 O12 Ru2 '
_cod_database_code 1501649

loop_
_symmetry_equiv_pos_as_xyz
x,y,z
-x+1/2,y+1/2,-z+1/2
-x,-y,-z
x+1/2,-y+1/2,z+1/2

loop_
_atom_site_label
_atom_site_type_symbol
_atom_site_fract_x
_atom_site_fract_y
_atom_site_fract_z
_atom_site_U_iso_or_equiv
_atom_site_adp_type
_atom_site_occupancy
_atom_site_symmetry_multiplicity
_atom_site_calc_flag
Eu(1) Eu 0.89017(12) 0.30861(7) 0.25710(3) 0.0248(3) Uani 1.00 1 d
Ru(1) Ru 0.8270(2) 0.6260(1) 0.34137(4) 0.0272(5) Uani 1.00 1 d
Ru(2) Ru 0.9373(2) 0.6297(1) 0.17289(4) 0.0257(5) Uani 1.00 1 d
K(1) K 1.0225(6) 0.6543(5) 0.2645(1) 0.059(2) Uani 1.00 1 d
O(1) O 0.957(2) 0.2436(13) 0.3108(4) 0.054(6) Uani 1.00 1 d
O(2) O 0.869(2) 0.1234(11) 0.2568(5) 0.067(6) Uani 1.00 1 d
O(3) O 1.013(2) 0.2406(13) 0.2145(4) 0.056(6) Uani 1.00 1 d
O(4) O 1.113(1) 0.3387(10) 0.2692(4) 0.038(5) Uani 1.00 1 d
O(5) O 1.229(2) 0.519(2) 0.2713(5) 0.084(8) Uani 1.00 1 d
O(6) O 1.235(2) 0.783(2) 0.2935(5) 0.072(7) Uani 1.00 1 d
O(7) O 0.915(2) 0.977(2) 0.3064(6) 0.089(8) Uani 1.00 1 d
O(8) O 0.167(2) 0.987(2) 0.2914(7) 0.127(11) Uani 1.00 1 d
O(9) O 0.279(2) 0.503(1) 0.3383(5) 0.073(7) Uani 1.00 1 d
O(10) O 0.179(2) 0.303(1) 0.3460(4) 0.059(6) Uani 1.00 1 d
O(11) O 0.081(2) 0.174(2) 0.3967(5) 0.084(8) Uani 1.00 1 d
O(12) O 0.522(3) 0.471(2) 0.2773(6) 0.111(10) Uani 1.00 1 d
N(1) N 1.123(2) 0.675(2) 0.3430(6) 0.061(8) Uani 1.00 1 d
N(2) N 0.532(2) 0.584(2) 0.3387(6) 0.061(8) Uani 1.00 1 d
N(3) N 0.877(2) 0.458(2) 0.2911(5) 0.047(7) Uani 1.00 1 d
N(4) N 0.722(2) 0.283(1) 0.2132(5) 0.043(6) Uani 1.00 1 d
N(5) N 0.690(2) 0.280(1) 0.2826(4) 0.044(7) Uani 1.00 1 d
N(6) N 0.908(2) 0.460(2) 0.2236(5) 0.042(7) Uani 1.00 1 d
N(7) N 1.205(2) 0.692(2) 0.2070(5) 0.059(7) Uani 1.00 1 d
N(8) N 0.658(2) 0.601(2) 0.1383(5) 0.051(7) Uani 1.00 1 d
N(9) N 0.798(2) 0.724(1) 0.3788(4) 0.033(6) Uani 1.00 1 d
N(10) N 0.852(2) 0.532(1) 0.3808(4) 0.032(5) Uani 1.00 1 d
N(11) N 1.032(2) 0.5361(12) 0.1418(4) 0.028(5) Uani 1.00 1 d
N(12) N 0.980(2) 0.729(1) 0.1366(4) 0.035(6) Uani 1.00 1 d
C(1) C 1.018(2) 0.658(1) 0.3432(5) 0.028(6) Uani 1.00 1 d
C(2) C 0.640(2) 0.597(2) 0.3391(5) 0.031(6) Uani 1.00 1 d
C(3) C 0.856(2) 0.521(2) 0.3095(5) 0.034(7) Uani 1.00 1 d
C(4) C 0.797(2) 0.722(2) 0.3075(5) 0.027(6) Uani 1.00 1 d
C(5) C 0.858(2) 0.725(2) 0.2001(5) 0.031(6) Uani 1.00 1 d
C(6) C 0.915(2) 0.523(2) 0.2046(5) 0.026(6) Uani 1.00 1 d
C(7) C 1.109(2) 0.666(1) 0.1951(5) 0.028(6) Uani 1.00 1 d
C(8) C 0.760(3) 0.607(2) 0.1495(6) 0.039(7) Uani 1.00 1 d
C(9) C 0.769(2) 0.825(2) 0.3766(6) 0.042(7) Uani 1.00 1 d
C(10) C 0.744(2) 0.883(2) 0.4027(5) 0.035(7) Uani 1.00 1 d
C(11) C 0.744(2) 0.840(2) 0.4310(5) 0.033(7) Uani 1.00 1 d
C(12) C 0.774(2) 0.739(2) 0.4338(5) 0.038(7) Uani 1.00 1 d
C(13) C 0.799(2) 0.681(2) 0.4072(5) 0.031(6) Uani 1.00 1 d
C(14) C 0.830(2) 0.570(2) 0.4087(5) 0.031(6) Uani 1.00 1 d
C(15) C 0.834(2) 0.514(2) 0.4363(5) 0.035(7) Uani 1.00 1 d
C(16) C 0.858(2) 0.410(2) 0.4359(6) 0.041(7) Uani 1.00 1 d
C(17) C 0.883(2) 0.370(2) 0.4072(6) 0.044(8) Uani 1.00 1 d
C(18) C 0.884(2) 0.432(2) 0.3811(6) 0.043(7) Uani 1.00 1 d
C(19) C 0.724(3) 0.909(2) 0.4598(7) 0.050(9) Uani 1.00 1 d
C(20) C 0.630(3) 0.992(2) 0.4524(7) 0.087(12) Uani 1.00 1 d
C(21) C 0.848(3) 0.960(3) 0.4707(8) 0.11(2) Uani 1.00 1 d
C(22) C 0.684(4) 0.847(3) 0.4860(9) 0.12(1) Uiso 1.00 1 d
C(23) C 0.859(3) 0.342(2) 0.4649(7) 0.057(9) Uani 1.00 1 d
C(24) C 0.818(4) 0.395(3) 0.4925(8) 0.12(2) Uani 1.00 1 d
C(25) C 0.990(3) 0.296(3) 0.4720(8) 0.102(12) Uiso 1.00 1 d
C(26) C 0.765(4) 0.259(3) 0.4577(8) 0.11(2) Uani 1.00 1 d
C(27) C 1.062(2) 0.436(2) 0.1461(6) 0.047(8) Uani 1.00 1 d
C(28) C 1.133(2) 0.383(2) 0.1268(6) 0.047(8) Uani 1.00 1 d
C(29) C 1.191(2) 0.430(2) 0.1027(5) 0.035(7) Uani 1.00 1 d
C(30) C 1.161(2) 0.533(2) 0.0978(5) 0.025(5) Uiso 1.00 1 d
C(31) C 1.085(2) 0.582(2) 0.1182(5) 0.029(6) Uani 1.00 1 d
C(32) C 1.054(2) 0.693(2) 0.1145(5) 0.026(5) Uani 1.00 1 d
C(33) C 1.096(2) 0.755(2) 0.0913(5) 0.029(6) Uani 1.00 1 d
C(34) C 1.062(2) 0.858(2) 0.0888(5) 0.038(7) Uani 1.00 1 d
C(35) C 0.983(2) 0.892(2) 0.1111(5) 0.041(8) Uani 1.00 1 d
C(36) C 0.945(2) 0.827(2) 0.1344(5) 0.039(7) Uani 1.00 1 d
C(37) C 1.278(3) 0.374(2) 0.0818(6) 0.054(9) Uani 1.00 1 d
C(38) C 1.412(3) 0.379(2) 0.0988(8) 0.091(13) Uani 1.00 1 d
C(39) C 1.242(3) 0.264(2) 0.0779(7) 0.073(11) Uani 1.00 1 d
C(40) C 1.281(3) 0.423(2) 0.0496(6) 0.080(12) Uani 1.00 1 d
C(41) C 1.118(3) 0.924(2) 0.0647(6) 0.047(8) Uani 1.00 1 d
C(42) C 1.119(4) 0.874(2) 0.0333(6) 0.097(13) Uani 1.00 1 d
C(43) C 1.042(3) 1.024(2) 0.0595(7) 0.076(11) Uani 1.00 1 d
C(44) C 1.255(3) 0.954(2) 0.0766(7) 0.071(11) Uani 1.00 1 d
H(1) H 0.766(2) 0.857(2) 0.3566(6) 0.050(8) Uiso 1.00 1 c
H(2) H 0.727(2) 0.954(2) 0.4002(5) 0.042(7) Uiso 1.00 1 c
H(3) H 0.778(2) 0.707(2) 0.4538(5) 0.045(7) Uiso 1.00 1 c
H(4) H 0.821(2) 0.547(2) 0.4555(5) 0.042(7) Uiso 1.00 1 c
H(5) H 0.901(2) 0.299(2) 0.4053(6) 0.053(8) Uiso 1.00 1 c
H(6) H 0.909(2) 0.403(2) 0.3622(6) 0.052(8) Uiso 1.00 1 c
H(7) H 0.602(3) 1.019(2) 0.4714(7) 0.10(1) Uiso 1.00 1 c
H(8) H 0.669(3) 1.045(2) 0.4414(7) 0.10(1) Uiso 1.00 1 c
H(9) H 0.559(3) 0.966(2) 0.4399(7) 0.10(1) Uiso 1.00 1 c
H(10) H 0.912(3) 0.910(3) 0.4758(8) 0.13(2) Uiso 1.00 1 c
H(11) H 0.875(3) 1.002(3) 0.4544(8) 0.13(2) Uiso 1.00 1 c
H(12) H 0.837(3) 1.000(3) 0.4887(8) 0.13(2) Uiso 1.00 1 c
H(13) H 0.705(4) 0.881(3) 0.5052(9) 0.14(2) Uiso 1.00 1 c
H(14) H 0.594(4) 0.836(3) 0.4833(9) 0.14(2) Uiso 1.00 1 c
H(15) H 0.726(4) 0.783(3) 0.4862(9) 0.14(2) Uiso 1.00 1 c
H(16) H 0.853(4) 0.462(3) 0.4932(8) 0.14(2) Uiso 1.00 1 c
H(17) H 0.728(4) 0.399(3) 0.4912(8) 0.14(2) Uiso 1.00 1 c
H(18) H 0.847(4) 0.359(3) 0.5110(8) 0.14(2) Uiso 1.00 1 c
H(19) H 0.988(3) 0.251(3) 0.4895(8) 0.12(1) Uiso 1.00 1 c
H(20) H 1.012(3) 0.258(3) 0.4542(8) 0.12(1) Uiso 1.00 1 c
H(21) H 1.051(3) 0.348(3) 0.4766(8) 0.12(1) Uiso 1.00 1 c
H(22) H 0.695(4) 0.285(3) 0.4446(8) 0.13(2) Uiso 1.00 1 c
H(23) H 0.805(4) 0.205(3) 0.4473(8) 0.13(2) Uiso 1.00 1 c
H(24) H 0.735(4) 0.234(3) 0.4767(8) 0.13(2) Uiso 1.00 1 c
H(25) H 1.030(2) 0.401(2) 0.1634(6) 0.057(8) Uiso 1.00 1 c
H(26) H 1.145(2) 0.312(2) 0.1299(6) 0.056(8) Uiso 1.00 1 c
H(27) H 1.192(2) 0.568(2) 0.0807(5) 0.030(6) Uiso 1.00 1 c
H(28) H 1.150(2) 0.727(2) 0.0766(5) 0.034(6) Uiso 1.00 1 c
H(29) H 0.954(2) 0.961(2) 0.1105(5) 0.050(8) Uiso 1.00 1 c
H(30) H 0.892(2) 0.853(2) 0.1495(5) 0.047(8) Uiso 1.00 1 c
H(31) H 1.412(3) 0.347(2) 0.1187(8) 0.11(1) Uiso 1.00 1 c
H(32) H 1.471(3) 0.345(2) 0.0866(8) 0.11(1) Uiso 1.00 1 c
H(33) H 1.437(3) 0.448(2) 0.1016(8) 0.11(1) Uiso 1.00 1 c
H(34) H 1.157(3) 0.259(2) 0.0688(7) 0.087(12) Uiso 1.00 1 c
H(35) H 1.298(3) 0.232(2) 0.0646(7) 0.087(12) Uiso 1.00 1 c
H(36) H 1.248(3) 0.231(2) 0.0978(7) 0.087(12) Uiso 1.00 1 c
H(37) H 1.308(3) 0.492(2) 0.0520(6) 0.096(13) Uiso 1.00 1 c
H(38) H 1.339(3) 0.387(2) 0.0377(6) 0.096(13) Uiso 1.00 1 c
H(39) H 1.198(3) 0.421(2) 0.0390(6) 0.096(13) Uiso 1.00 1 c
H(40) H 1.035(4) 0.856(2) 0.0259(6) 0.12(2) Uiso 1.00 1 c
H(41) H 1.155(4) 0.919(2) 0.0189(6) 0.12(2) Uiso 1.00 1 c
H(42) H 1.170(4) 0.813(2) 0.0352(6) 0.12(2) Uiso 1.00 1 c
H(43) H 1.023(3) 1.051(2) 0.0792(7) 0.092(12) Uiso 1.00 1 c
H(44) H 1.091(3) 1.072(2) 0.0489(7) 0.092(12) Uiso 1.00 1 c
H(45) H 0.965(3) 1.011(2) 0.0471(7) 0.092(12) Uiso 1.00 1 c
H(46) H 1.305(3) 0.894(2) 0.0799(7) 0.085(11) Uiso 1.00 1 c
H(47) H 1.291(3) 0.996(2) 0.0616(7) 0.085(11) Uiso 1.00 1 c
H(48) H 1.253(3) 0.990(2) 0.0959(7) 0.085(11) Uiso 1.00 1 c
H(49) H 0.124(2) 0.187(2) 0.3852(5) 0.100(8) Uiso 1.00 1 c
H(50) H 0.034(2) 0.136(2) 0.3992(5) 0.100(8) Uiso 1.00 1 c

loop_
_atom_site_aniso_label
_atom_site_aniso_U_11
_atom_site_aniso_U_22
_atom_site_aniso_U_33
_atom_site_aniso_U_12
_atom_site_aniso_U_13
_atom_site_aniso_U_23
Eu(1) 0.0270(6) 0.0184(5) 0.0292(6) -0.0014(6) 0.0040(5) -0.0001(6)
Ru(1) 0.0306(11) 0.0248(10) 0.0266(11) -0.0003(8) 0.0040(9) 0.0004(8)
Ru(2) 0.0282(11) 0.0227(10) 0.0270(11) 0.0003(8) 0.0074(9) 0.0019(8)
K(1) 0.071(4) 0.058(4) 0.047(4) -0.003(3) 0.008(3) -0.001(3)
O(1) 0.041(11) 0.057(12) 0.062(12) -0.007(9) -0.011(9) 0.017(10)
O(2) 0.10(2) 0.030(9) 0.072(12) 0.034(11) 0.010(11) 0.015(11)
O(3) 0.060(12) 0.049(11) 0.062(12) 0.004(10) 0.019(10) -0.017(10)
O(4) 0.038(9) 0.026(8) 0.049(10) -0.004(7) -0.002(8) -0.002(7)
O(5) 0.06(1) 0.06(1) 0.12(2) -0.023(11) 0.006(13) 0.008(13)
O(6) 0.07(1) 0.063(13) 0.09(1) 0.003(11) 0.024(11) 0.003(11)
O(7) 0.08(2) 0.06(2) 0.13(2) -0.014(12) 0.02(1) -0.01(1)
O(8) 0.07(2) 0.07(2) 0.24(3) 0.01(1) 0.03(2) 0.01(2)
O(9) 0.042(11) 0.042(11) 0.13(2) -0.010(9) 0.004(12) 0.006(12)
O(10) 0.050(11) 0.063(12) 0.062(12) -0.009(10) -0.004(9) -0.003(11)
O(11) 0.09(2) 0.07(2) 0.09(2) 0.009(13) -0.000(13) -0.002(13)
O(12) 0.12(2) 0.10(2) 0.12(2) -0.01(2) -0.01(2) 0.01(2)
N(1) 0.038(13) 0.06(2) 0.08(2) -0.005(12) 0.001(13) 0.00(1)
N(2) 0.028(13) 0.06(2) 0.10(2) -0.013(11) 0.010(13) 0.02(1)
N(3) 0.06(2) 0.06(2) 0.031(12) -0.010(12) 0.018(11) -0.006(11)
N(4) 0.06(1) 0.033(12) 0.041(12) 0.007(10) 0.010(11) 0.010(10)
N(5) 0.06(1) 0.038(12) 0.037(12) -0.010(10) 0.006(11) -0.001(10)
N(6) 0.025(11) 0.045(13) 0.06(1) -0.024(10) -0.003(10) 0.014(11)
N(7) 0.041(13) 0.06(2) 0.08(2) -0.008(13) -0.009(12) 0.01(1)
N(8) 0.04(1) 0.041(13) 0.06(2) -0.012(11) -0.028(12) -0.002(11)
N(9) 0.037(12) 0.029(11) 0.034(11) -0.001(9) 0.013(10) 0.004(9)
N(10) 0.033(11) 0.038(11) 0.025(10) 0.012(9) 0.005(9) 0.001(9)
N(11) 0.032(11) 0.013(9) 0.038(11) -0.004(8) -0.005(9) 0.002(8)
N(12) 0.037(12) 0.034(12) 0.037(12) 0.014(9) 0.010(10) -0.003(9)
C(1) 0.05(2) 0.013(10) 0.022(11) -0.005(10) 0.002(11) -0.008(8)
C(2) 0.04(1) 0.026(12) 0.030(12) -0.005(10) -0.003(11) 0.007(10)
C(3) 0.03(1) 0.05(2) 0.020(13) -0.008(13) -0.001(11) 0.012(12)
C(4) 0.025(12) 0.028(12) 0.028(12) -0.013(9) 0.005(10) -0.012(9)
C(5) 0.04(1) 0.033(13) 0.020(11) -0.017(11) 0.009(10) 0.009(9)
C(6) 0.015(11) 0.029(13) 0.03(1) -0.003(10) 0.000(10) -0.003(11)
C(7) 0.026(12) 0.016(11) 0.04(1) -0.003(9) 0.008(11) -0.003(9)
C(8) 0.05(2) 0.015(11) 0.06(2) 0.002(11) 0.02(1) -0.014(11)
C(9) 0.06(2) 0.020(12) 0.04(2) 0.027(12) 0.015(13) 0.024(11)
C(10) 0.05(2) 0.016(11) 0.04(1) 0.007(11) 0.005(12) 0.006(10)
C(11) 0.05(2) 0.032(13) 0.015(11) 0.000(11) -0.000(11) -0.002(9)
C(12) 0.06(2) 0.024(12) 0.027(12) 0.005(12) 0.012(12) 0.011(10)
C(13) 0.026(11) 0.032(13) 0.038(13) 0.002(10) 0.017(10) -0.013(11)
C(14) 0.026(12) 0.029(12) 0.037(13) 0.001(10) 0.001(10) -0.004(10)
C(15) 0.05(2) 0.04(1) 0.011(10) 0.017(12) 0.002(10) 0.012(10)
C(16) 0.05(2) 0.023(12) 0.05(2) -0.004(11) 0.015(13) -0.006(11)
C(17) 0.05(2) 0.031(13) 0.05(2) -0.006(13) -0.004(13) 0.013(12)
C(18) 0.05(2) 0.04(2) 0.04(1) 0.022(13) 0.006(12) -0.000(12)
C(19) 0.06(2) 0.03(1) 0.06(2) 0.003(13) 0.01(2) -0.007(13)
C(20) 0.10(3) 0.07(2) 0.09(3) 0.04(2) -0.01(2) -0.04(2)
C(21) 0.08(3) 0.17(4) 0.09(3) -0.00(3) 0.01(2) -0.07(3)
C(23) 0.06(2) 0.024(13) 0.08(2) 0.014(13) 0.01(2) 0.020(13)
C(24) 0.20(5) 0.10(3) 0.07(2) 0.03(3) 0.06(3) 0.03(2)
C(26) 0.13(4) 0.07(2) 0.11(3) -0.02(3) 0.00(3) 0.03(2)
C(27) 0.06(2) 0.022(12) 0.06(2) 0.005(12) 0.01(1) 0.020(12)
C(28) 0.04(2) 0.04(2) 0.05(2) 0.010(13) 0.008(13) -0.004(13)
C(29) 0.04(1) 0.035(13) 0.029(12) 0.004(11) 0.011(11) 0.013(10)
C(31) 0.028(12) 0.031(12) 0.027(12) -0.007(10) -0.002(10) 0.009(10)
C(32) 0.039(12) 0.015(10) 0.026(11) -0.001(10) 0.008(10) -0.015(9)
C(33) 0.034(13) 0.031(12) 0.024(12) 0.005(10) 0.021(10) 0.006(10)
C(34) 0.05(2) 0.03(1) 0.04(1) -0.021(12) 0.007(12) 0.004(11)
C(35) 0.05(2) 0.04(1) 0.04(2) 0.006(12) 0.033(13) -0.001(11)
C(36) 0.034(13) 0.06(2) 0.028(13) 0.015(12) 0.017(11) 0.011(12)
C(37) 0.07(2) 0.04(2) 0.05(2) 0.03(2) 0.03(2) -0.01(1)
C(38) 0.07(2) 0.08(2) 0.13(3) 0.04(2) 0.04(2) 0.04(2)
C(39) 0.12(3) 0.03(2) 0.07(2) 0.01(2) 0.03(2) -0.01(2)
C(40) 0.14(3) 0.06(2) 0.04(2) 0.03(2) 0.04(2) -0.01(2)
C(41) 0.06(2) 0.04(1) 0.05(2) 0.006(13) 0.03(1) 0.022(12)
C(42) 0.19(4) 0.05(2) 0.05(2) -0.05(2) 0.06(2) -0.00(2)
C(43) 0.09(3) 0.06(2) 0.08(2) 0.00(2) 0.02(2) 0.04(2)
C(44) 0.07(2) 0.05(2) 0.10(3) -0.01(2) 0.02(2) 0.02(2)

loop_
_atom_type_symbol
_atom_type_description
_atom_type_scat_dispersion_real
_atom_type_scat_dispersion_imag
_atom_type_scat_source
C C 0.003 0.002
;
International Tables for Crystallography
(1992, Vol. C, Tables 4.2.6.8 and 6.1.1.4)
;
H H 0.000 0.000
;
International Tables for Crystallography
(1992, Vol. C, Table 6.1.1.4)
;
N N 0.006 0.003
;
International Tables for Crystallography
(1992, Vol. C, Tables 4.2.6.8 and 6.1.1.4)
;
O O 0.011 0.006
;
International Tables for Crystallography
(1992, Vol. C, Tables 4.2.6.8 and 6.1.1.4)
;
Eu Eu -0.158 3.668
;
International Tables for Crystallography
(1992, Vol. C, Tables 4.2.6.8 and 6.1.1.4)
;
Ru Ru -1.259 0.836
;
International Tables for Crystallography
(1992, Vol. C, Tables 4.2.6.8 and 6.1.1.4)
;
K K 0.200 0.250
;
International Tables for Crystallography
(1992, Vol. C, Tables 4.2.6.8 and 6.1.1.4)
;

loop_
_geom_angle_atom_site_label_1
_geom_angle_atom_site_label_2
_geom_angle_atom_site_label_3
_geom_angle
_geom_angle_publ_flag
O(1) Eu(1) O(2) 71.5(6) yes
O(1) Eu(1) O(3) 115.3(6) yes
O(1) Eu(1) O(4) 70.0(5) yes
O(1) Eu(1) N(3) 75.8(6) yes
O(1) Eu(1) N(4) 140.9(6) yes
O(1) Eu(1) N(5) 74.3(6) yes
O(1) Eu(1) N(6) 141.3(6) yes
O(2) Eu(1) O(3) 71.9(6) yes
O(2) Eu(1) O(4) 104.6(6) yes
O(2) Eu(1) N(3) 142.3(7) yes
O(2) Eu(1) N(4) 78.7(6) yes
O(2) Eu(1) N(5) 76.9(7) yes
O(2) Eu(1) N(6) 144.1(7) yes
O(3) Eu(1) O(4) 70.2(5) yes
O(3) Eu(1) N(3) 141.4(7) yes
O(3) Eu(1) N(4) 77.1(6) yes
O(3) Eu(1) N(5) 141.2(6) yes
O(3) Eu(1) N(6) 78.1(6) yes
O(4) Eu(1) N(3) 80.8(6) yes
O(4) Eu(1) N(4) 143.9(6) yes
O(4) Eu(1) N(5) 141.4(6) yes
O(4) Eu(1) N(6) 82.7(5) yes
N(3) Eu(1) N(4) 118.9(7) yes
N(3) Eu(1) N(5) 76.6(7) yes
N(3) Eu(1) N(6) 73.2(7) yes
N(4) Eu(1) N(5) 74.7(6) yes
N(4) Eu(1) N(6) 75.8(6) yes
N(5) Eu(1) N(6) 119.1(6) yes
N(9) Ru(1) N(10) 76.3(7) yes
N(9) Ru(1) C(1) 92.6(8) yes
N(9) Ru(1) C(2) 87.2(8) yes
N(9) Ru(1) C(3) 173.4(9) yes
N(9) Ru(1) C(4) 98.4(8) yes
N(10) Ru(1) C(1) 91.7(7) yes
N(10) Ru(1) C(2) 89.3(8) yes
N(10) Ru(1) C(3) 97.1(9) yes
N(10) Ru(1) C(4) 174.6(8) yes
C(1) Ru(1) C(2) 178.9(8) yes
C(1) Ru(1) C(3) 88.0(9) yes
C(1) Ru(1) C(4) 89.8(8) yes
C(2) Ru(1) C(3) 92.3(9) yes
C(2) Ru(1) C(4) 89.2(9) yes
C(3) Ru(1) C(4) 88.1(9) yes
N(11) Ru(2) N(12) 76.0(7) yes
N(11) Ru(2) C(5) 175.1(8) yes
N(11) Ru(2) C(6) 95.9(8) yes
N(11) Ru(2) C(7) 89.2(8) yes
N(11) Ru(2) C(8) 93.7(8) yes
N(12) Ru(2) C(5) 99.7(8) yes
N(12) Ru(2) C(6) 171.6(8) yes
N(12) Ru(2) C(7) 88.0(8) yes
N(12) Ru(2) C(8) 88.2(8) yes
C(5) Ru(2) C(6) 88.3(9) yes
C(5) Ru(2) C(7) 88.5(9) yes
C(5) Ru(2) C(8) 88.3(9) yes
C(6) Ru(2) C(7) 89.7(8) yes
C(6) Ru(2) C(8) 94.5(9) yes
C(7) Ru(2) C(8) 174.6(8) yes
O(5) K(1) O(6) 76.5(6) yes
O(5) K(1) N(3) 81.1(6) yes
O(5) K(1) N(6) 79.0(6) yes
O(5) K(1) N(7) 71.2(6) yes
O(5) K(1) C(3) 92.5(6) yes
O(5) K(1) C(4) 135.3(6) yes
O(5) K(1) C(5) 128.6(6) yes
O(5) K(1) C(6) 87.9(6) yes
O(5) K(1) C(7) 81.5(6) yes
O(6) K(1) N(3) 131.2(6) yes
O(6) K(1) N(6) 153.3(6) yes
O(6) K(1) N(7) 76.5(6) yes
O(6) K(1) C(3) 118.8(6) yes
O(6) K(1) C(4) 99.4(6) yes
O(6) K(1) C(5) 121.1(6) yes
O(6) K(1) C(6) 146.9(6) yes
O(6) K(1) C(7) 95.8(6) yes
N(3) K(1) N(6) 53.4(5) yes
N(3) K(1) N(7) 134.7(6) yes
N(3) K(1) C(3) 20.7(6) yes
N(3) K(1) C(4) 68.4(6) yes
N(3) K(1) C(5) 106.8(6) yes
N(3) K(1) C(6) 73.0(6) yes
N(3) K(1) C(7) 123.0(5) yes
N(6) K(1) N(7) 85.8(6) yes
N(6) K(1) C(3) 72.5(6) yes
N(6) K(1) C(4) 105.4(5) yes
N(6) K(1) C(5) 68.1(5) yes
N(6) K(1) C(6) 20.7(5) yes
N(6) K(1) C(7) 70.1(5) yes
N(7) K(1) C(3) 155.3(6) yes
N(7) K(1) C(4) 152.2(6) yes
N(7) K(1) C(5) 68.1(6) yes
N(7) K(1) C(6) 70.9(6) yes
N(7) K(1) C(7) 20.3(5) yes
C(3) K(1) C(4) 49.9(6) yes
C(3) K(1) C(5) 112.5(6) yes
C(3) K(1) C(6) 90.5(6) yes
C(3) K(1) C(7) 142.6(6) yes
C(4) K(1) C(5) 92.2(6) yes
C(4) K(1) C(6) 112.0(6) yes
C(4) K(1) C(7) 142.5(6) yes
C(5) K(1) C(6) 49.9(5) yes
C(5) K(1) C(7) 51.0(6) yes
C(6) K(1) C(7) 52.5(5) yes
H(49) O(11) H(50) 139(3) no
C(3) N(3) Eu(1) 169(2) yes
C(3) N(3) K(1) 78(1) yes
Eu(1) N(3) K(1) 112.0(7) yes
C(6) N(6) Eu(1) 171(1) yes
C(6) N(6) K(1) 77(1) yes
Eu(1) N(6) K(1) 111.2(7) yes
C(7) N(7) K(1) 75(1) yes
C(9) N(9) C(13) 117(1) yes
C(9) N(9) Ru(1) 126(1) yes
C(13) N(9) Ru(1) 116(1) yes
C(14) N(10) C(18) 114(1) yes
C(14) N(10) Ru(1) 118(1) yes
C(18) N(10) Ru(1) 126(1) yes
C(27) N(11) C(31) 115(1) yes
C(27) N(11) Ru(2) 126(1) yes
C(31) N(11) Ru(2) 117(1) yes
C(32) N(12) C(36) 116(1) yes
C(32) N(12) Ru(2) 117(1) yes
C(36) N(12) Ru(2) 125(1) yes
Ru(1) C(1) N(1) 177(2) yes
Ru(1) C(2) N(2) 177(1) yes
Ru(1) C(3) K(1) 98.7(9) yes
Ru(1) C(3) N(3) 178(1) yes
N(3) C(3) K(1) 80(1) yes
Ru(1) C(4) K(1) 99.4(8) yes
Ru(2) C(5) K(1) 95.6(8) yes
Ru(2) C(6) K(1) 96.3(8) yes
Ru(2) C(6) N(6) 176(1) yes
N(6) C(6) K(1) 82(1) yes
Ru(2) C(7) K(1) 96.6(8) yes
Ru(2) C(7) N(7) 176(2) yes
N(7) C(7) K(1) 84(1) yes
Ru(2) C(8) N(8) 173(2) yes
C(10) C(9) H(1) 118(2) no
C(10) C(9) N(9) 122(2) yes
H(1) C(9) N(9) 118(2) no
C(11) C(10) H(2) 119(2) no
C(11) C(10) C(9) 120(2) yes
H(2) C(10) C(9) 119(2) no
C(12) C(11) C(19) 122(1) yes
C(12) C(11) C(10) 118(2) yes
C(19) C(11) C(10) 119(2) yes
C(13) C(12) H(3) 119(2) no
C(13) C(12) C(11) 120(2) yes
H(3) C(12) C(11) 119(2) no
C(14) C(13) N(9) 115(1) yes
C(14) C(13) C(12) 122(1) yes
N(9) C(13) C(12) 121(2) yes
C(15) C(14) N(10) 124(2) yes
C(15) C(14) C(13) 123(2) yes
N(10) C(14) C(13) 112(1) yes
C(16) C(15) H(4) 119(2) no
C(16) C(15) C(14) 120(2) yes
H(4) C(15) C(14) 119(2) no
C(17) C(16) C(23) 119(2) yes
C(17) C(16) C(15) 115(2) yes
C(23) C(16) C(15) 124(2) yes
C(18) C(17) H(5) 120(2) no
C(18) C(17) C(16) 119(2) yes
H(5) C(17) C(16) 120(2) no
H(6) C(18) N(10) 117(2) no
H(6) C(18) C(17) 117(2) no
N(10) C(18) C(17) 124(2) yes
C(20) C(19) C(21) 106(2) yes
C(20) C(19) C(22) 109(2) yes
C(20) C(19) C(11) 112(2) yes
C(21) C(19) C(22) 107(2) yes
C(21) C(19) C(11) 109(2) yes
C(22) C(19) C(11) 110(2) yes
H(7) C(20) H(8) 109(4) no
H(7) C(20) H(9) 109(4) no
H(7) C(20) C(19) 109(3) no
H(8) C(20) H(9) 109(4) no
H(8) C(20) C(19) 109(3) no
H(9) C(20) C(19) 109(3) no
H(10) C(21) H(11) 109(4) no
H(10) C(21) H(12) 109(4) no
H(10) C(21) C(19) 109(4) no
H(11) C(21) H(12) 109(5) no
H(11) C(21) C(19) 108(3) no
H(12) C(21) C(19) 109(3) no
H(13) C(22) H(14) 109(5) no
H(13) C(22) H(15) 109(4) no
H(13) C(22) C(19) 109(4) no
H(14) C(22) H(15) 109(5) no
H(14) C(22) C(19) 109(4) no
H(15) C(22) C(19) 109(4) no
C(24) C(23) C(25) 110(2) yes
C(24) C(23) C(26) 106(2) yes
C(24) C(23) C(16) 112(2) yes
C(25) C(23) C(26) 109(2) yes
C(25) C(23) C(16) 110(2) yes
C(26) C(23) C(16) 107(2) yes
H(16) C(24) H(17) 109(5) no
H(16) C(24) H(18) 109(4) no
H(16) C(24) C(23) 109(3) no
H(17) C(24) H(18) 109(5) no
H(17) C(24) C(23) 109(3) no
H(18) C(24) C(23) 109(4) no
H(19) C(25) H(20) 109(4) no
H(19) C(25) H(21) 109(4) no
H(19) C(25) C(23) 109(3) no
H(20) C(25) H(21) 109(4) no
H(20) C(25) C(23) 108(3) no
H(21) C(25) C(23) 110(3) no
H(22) C(26) H(23) 109(4) no
H(22) C(26) H(24) 109(4) no
H(22) C(26) C(23) 109(3) no
H(23) C(26) H(24) 109(4) no
H(23) C(26) C(23) 109(4) no
H(24) C(26) C(23) 109(3) no
C(28) C(27) H(25) 118(2) no
C(28) C(27) N(11) 122(2) yes
H(25) C(27) N(11) 118(2) no
C(29) C(28) H(26) 119(2) no
C(29) C(28) C(27) 121(2) yes
H(26) C(28) C(27) 119(2) no
C(30) C(29) C(37) 121(2) yes
C(30) C(29) C(28) 115(2) yes
C(37) C(29) C(28) 122(2) yes
C(31) C(30) H(27) 120(2) no
C(31) C(30) C(29) 119(1) yes
H(27) C(30) C(29) 120(2) no
C(32) C(31) N(11) 114(1) yes
C(32) C(31) C(30) 121(1) yes
N(11) C(31) C(30) 124(1) yes
C(33) C(32) N(12) 122(1) yes
C(33) C(32) C(31) 124(1) yes
N(12) C(32) C(31) 113(1) yes
C(34) C(33) H(28) 119(2) no
C(34) C(33) C(32) 121(2) yes
H(28) C(33) C(32) 119(2) no
C(35) C(34) C(41) 124(2) yes
C(35) C(34) C(33) 115(2) yes
C(41) C(34) C(33) 120(2) yes
C(36) C(35) H(29) 119(2) no
C(36) C(35) C(34) 120(2) yes
H(29) C(35) C(34) 119(2) no
H(30) C(36) N(12) 118(2) no
H(30) C(36) C(35) 118(2) no
N(12) C(36) C(35) 123(2) yes
C(38) C(37) C(39) 107(2) yes
C(38) C(37) C(40) 108(2) yes
C(38) C(37) C(29) 105(2) yes
C(39) C(37) C(40) 109(2) yes
C(39) C(37) C(29) 112(2) yes
C(40) C(37) C(29) 112(2) yes
H(31) C(38) H(32) 109(4) no
H(31) C(38) H(33) 109(4) no
H(31) C(38) C(37) 109(3) no
H(32) C(38) H(33) 109(4) no
H(32) C(38) C(37) 109(3) no
H(33) C(38) C(37) 109(3) no
H(34) C(39) H(35) 109(3) no
H(34) C(39) H(36) 109(4) no
H(34) C(39) C(37) 109(2) no
H(35) C(39) H(36) 109(3) no
H(35) C(39) C(37) 109(3) no
H(36) C(39) C(37) 109(2) no
H(37) C(40) H(38) 109(4) no
H(37) C(40) H(39) 109(4) no
H(37) C(40) C(37) 109(2) no
H(38) C(40) H(39) 109(3) no
H(38) C(40) C(37) 109(3) no
H(39) C(40) C(37) 109(3) no
C(42) C(41) C(43) 106(2) yes
C(42) C(41) C(44) 109(2) yes
C(42) C(41) C(34) 112(2) yes
C(43) C(41) C(44) 107(2) yes
C(43) C(41) C(34) 111(2) yes
C(44) C(41) C(34) 108(2) yes
H(40) C(42) H(41) 109(3) no
H(40) C(42) H(42) 109(4) no
H(40) C(42) C(41) 109(3) no
H(41) C(42) H(42) 109(4) no
H(41) C(42) C(41) 109(3) no
H(42) C(42) C(41) 109(3) no
H(43) C(43) H(44) 109(3) no
H(43) C(43) H(45) 109(4) no
H(43) C(43) C(41) 109(3) no
H(44) C(43) H(45) 109(3) no
H(44) C(43) C(41) 109(3) no
H(45) C(43) C(41) 109(3) no
H(46) C(44) H(47) 109(3) no
H(46) C(44) H(48) 109(3) no
H(46) C(44) C(41) 109(2) no
H(47) C(44) H(48) 109(3) no
H(47) C(44) C(41) 109(3) no
H(48) C(44) C(41) 109(3) no

loop_
_geom_bond_atom_site_label_1
_geom_bond_atom_site_label_2
_geom_bond_distance
_geom_bond_publ_flag
Eu(1) O(1) 2.50(2) yes
Eu(1) O(2) 2.44(2) yes
Eu(1) O(3) 2.48(2) yes
Eu(1) O(4) 2.40(1) yes
Eu(1) N(3) 2.46(2) yes
Eu(1) N(4) 2.50(2) yes
Eu(1) N(5) 2.47(2) yes
Eu(1) N(6) 2.46(2) yes
Ru(1) N(9) 2.09(2) yes
Ru(1) N(10) 2.09(2) yes
Ru(1) C(1) 2.05(2) yes
Ru(1) C(2) 2.00(2) yes
Ru(1) C(3) 1.98(2) yes
Ru(1) C(4) 1.93(2) yes
Ru(2) N(11) 2.12(2) yes
Ru(2) N(12) 2.10(2) yes
Ru(2) C(5) 1.94(2) yes
Ru(2) C(6) 1.98(2) yes
Ru(2) C(7) 2.03(2) yes
Ru(2) C(8) 2.07(2) yes
K(1) O(5) 2.81(2) yes
K(1) O(6) 2.99(2) yes
K(1) N(3) 3.25(2) yes
K(1) N(6) 3.27(2) yes
K(1) N(7) 3.27(2) yes
K(1) C(3) 3.22(3) yes
K(1) C(4) 3.24(2) yes
K(1) C(5) 3.27(2) yes
K(1) C(6) 3.22(2) yes
K(1) C(7) 3.17(2) yes
O(11) H(49) 0.72(3) no
O(11) H(50) 0.71(3) no
N(1) C(1) 1.14(3) yes
N(2) C(2) 1.15(3) yes
N(3) C(3) 1.16(3) yes
N(6) C(6) 1.17(3) yes
N(7) C(7) 1.14(3) yes
N(8) C(8) 1.14(3) yes
N(9) C(9) 1.36(3) yes
N(9) C(13) 1.33(3) yes
N(10) C(14) 1.33(3) yes
N(10) C(18) 1.35(3) yes
N(11) C(27) 1.37(3) yes
N(11) C(31) 1.33(3) yes
N(12) C(32) 1.35(3) yes
N(12) C(36) 1.34(3) yes
C(9) C(10) 1.39(3) yes
C(9) H(1) 0.95(3) no
C(10) C(11) 1.33(3) yes
C(10) H(2) 0.95(3) no
C(11) C(12) 1.37(3) yes
C(11) C(19) 1.55(3) yes
C(12) C(13) 1.41(3) yes
C(12) H(3) 0.95(3) no
C(13) C(14) 1.50(3) yes
C(14) C(15) 1.39(3) yes
C(15) C(16) 1.38(3) yes
C(15) H(4) 0.95(3) no
C(16) C(17) 1.39(3) yes
C(16) C(23) 1.54(4) yes
C(17) C(18) 1.38(3) yes
C(17) H(5) 0.95(3) no
C(18) H(6) 0.95(3) no
C(19) C(20) 1.50(4) yes
C(19) C(21) 1.51(4) yes
C(19) C(22) 1.47(5) yes
C(20) H(7) 0.95(4) no
C(20) H(8) 0.95(4) no
C(20) H(9) 0.95(4) no
C(21) H(10) 0.95(5) no
C(21) H(11) 0.95(5) no
C(21) H(12) 0.95(5) no
C(22) H(13) 0.95(5) no
C(22) H(14) 0.95(5) no
C(22) H(15) 0.95(6) no
C(23) C(24) 1.47(5) yes
C(23) C(25) 1.51(4) yes
C(23) C(26) 1.49(4) yes
C(24) H(16) 0.95(5) no
C(24) H(17) 0.95(6) no
C(24) H(18) 0.95(5) no
C(25) H(19) 0.95(5) no
C(25) H(20) 0.95(5) no
C(25) H(21) 0.95(5) no
C(26) H(22) 0.95(5) no
C(26) H(23) 0.95(5) no
C(26) H(24) 0.95(5) no
C(27) C(28) 1.35(4) yes
C(27) H(25) 0.95(4) no
C(28) C(29) 1.38(3) yes
C(28) H(26) 0.95(4) no
C(29) C(30) 1.40(3) yes
C(29) C(37) 1.52(4) yes
C(30) C(31) 1.38(3) yes
C(30) H(27) 0.95(3) no
C(31) C(32) 1.50(3) yes
C(32) C(33) 1.39(3) yes
C(33) C(34) 1.40(3) yes
C(33) H(28) 0.95(3) no
C(34) C(35) 1.40(3) yes
C(34) C(41) 1.51(4) yes
C(35) C(36) 1.40(3) yes
C(35) H(29) 0.95(3) no
C(36) H(30) 0.95(3) no
C(37) C(38) 1.54(4) yes
C(37) C(39) 1.50(4) yes
C(37) C(40) 1.52(4) yes
C(38) H(31) 0.95(5) no
C(38) H(32) 0.95(5) no
C(38) H(33) 0.95(4) no
C(39) H(34) 0.95(4) no
C(39) H(35) 0.95(4) no
C(39) H(36) 0.95(4) no
C(40) H(37) 0.95(4) no
C(40) H(38) 0.95(4) no
C(40) H(39) 0.95(5) no
C(41) C(42) 1.50(4) yes
C(41) C(43) 1.55(4) yes
C(41) C(44) 1.54(4) yes
C(42) H(40) 0.95(5) no
C(42) H(41) 0.95(4) no
C(42) H(42) 0.95(5) no
C(43) H(43) 0.95(4) no
C(43) H(44) 0.95(4) no
C(43) H(45) 0.95(4) no
C(44) H(46) 0.95(4) no
C(44) H(47) 0.95(4) no
C(44) H(48) 0.95(4) no

loop_
_geom_contact_atom_site_label_1
_geom_contact_atom_site_label_2
_geom_contact_distance
_geom_contact_publ_flag
_geom_contact_site_symmetry_2
Ru(1) N(1) 3.18(2) yes 1_555
Ru(1) N(2) 3.15(2) yes 1_555
Ru(1) N(3) 3.15(2) yes 1_555
Ru(1) N(4) 3.13(2) yes 2_655
Ru(1) N(9) 2.09(2) yes 1_555
Ru(1) N(10) 2.09(2) yes 1_555
Ru(1) C(1) 2.05(2) yes 1_555
Ru(1) C(9) 3.10(2) yes 1_555
Ru(1) C(13) 2.94(2) yes 1_555
Ru(1) C(14) 2.97(2) yes 1_555
Ru(1) C(18) 3.09(2) yes 1_555
Ru(1) H(1) 3.18(2) no 1_555
Ru(1) H(6) 3.16(2) no 1_555
Ru(2) N(5) 3.12(2) yes 2_655
Ru(2) N(6) 3.15(2) yes 1_555
Ru(2) N(7) 3.17(2) yes 1_555
Ru(2) N(8) 3.21(2) yes 1_555
Ru(2) N(11) 2.12(2) yes 1_555
Ru(2) N(12) 2.10(2) yes 1_555
Ru(2) C(7) 2.03(2) yes 1_555
Ru(2) C(8) 2.07(2) yes 1_555
Ru(2) C(27) 3.12(2) yes 1_555
Ru(2) C(31) 2.98(2) yes 1_555
Ru(2) C(32) 2.98(2) yes 1_555
Ru(2) C(36) 3.07(2) yes 1_555
Ru(2) H(25) 3.19(2) no 1_555
Ru(2) H(30) 3.12(2) no 1_555
K(1) O(5) 2.81(2) yes 1_555
K(1) O(6) 2.99(2) yes 1_555
K(1) N(1) 3.45(2) yes 1_555
K(1) N(3) 3.25(2) yes 1_555
K(1) N(4) 3.28(2) yes 2_655
K(1) N(5) 3.33(2) yes 2_655
K(1) N(6) 3.27(2) yes 1_555
K(1) N(7) 3.27(2) yes 1_555
K(1) C(1) 3.37(2) yes 1_555
K(1) C(3) 3.22(3) yes 1_555
K(1) C(4) 3.24(2) yes 1_555
K(1) C(5) 3.27(2) yes 1_555
K(1) C(6) 3.22(2) yes 1_555
K(1) C(7) 3.17(2) yes 1_555
K(1) K(1) 8.741(9) yes 2_655
Eu(1) Eu(1) 7.206(1) yes 2_655
Eu(1) Ru(1) 5.584(2) yes .
Eu(1) Ru(2) 5.593(2) yes .
Eu(1) K(1) 4.753(6) yes .
Ru(1) Ru(2) 7.386(2) yes .
Ru(1) K(1) 4.029(7) yes .
Ru(2) K(1) 3.962(6) yes .
